data_7102569
loop_
_publ_author_name
'Sakamoto, Masami'
'Kobaru, Shuichiro'
'Mino, Takashi'
'Fujita, Tsutomu'

_publ_section_title
;
 Absolute asymmetric synthesis by nucleophilic carbonyl addition using
 chiral crystals of achiral amides.
;
_journal_issue 8
_journal_name_full 'Chemical communications (Cambridge, England)'
_journal_page_first 1002
_journal_page_last 1003
_journal_paper_doi 10.1039/b315729f
_journal_year 2004
_chemical_compound_source 'Local laboratory'
_chemical_formula_moiety 'C16 H15 N O2 '
_chemical_formula_sum 'C16 H15 N O2'
_chemical_formula_weight 253.301
_chemical_name_systematic
;
?
;
_space_group_IT_number 19
_symmetry_cell_setting orthorhombic
_symmetry_space_group_name_Hall 'P 2ac 2ab'
_symmetry_space_group_name_H-M 'P 21 21 21'
_atom_sites_solution_hydrogens geom
_audit_creation_method maXus
_cell_angle_alpha 90.00
_cell_angle_beta 90.00
_cell_angle_gamma 90.00
_cell_formula_units_Z 4
_cell_length_a 10.420(2)
_cell_length_b 17.208(4)
_cell_length_c 7.519(2)
_cell_measurement_reflns_used 21
_cell_measurement_temperature 298
_cell_volume 1348.3(6)
_computing_cell_refinement 'MXC(MAC Science)'
_computing_data_collection 'MXC(MAC Science)'
_computing_data_reduction 'maXus (Mackay et al., 1999)'
_computing_molecular_graphics 'Ortep (Johnson, 1976)'
_computing_publication_material 'maXus(Mackay et al., 1999)'
_computing_structure_refinement 'maXus(Mackay et al., 1999)'
_diffrn_measurement_device 'Mac Science MXC18'
_diffrn_measurement_method '\q \w scans'
_diffrn_orient_matrix_type X=UH
_diffrn_orient_matrix_UB_11 0.09510
_diffrn_orient_matrix_UB_12 -0.00408
_diffrn_orient_matrix_UB_13 -0.01513
_diffrn_orient_matrix_UB_21 0.00751
_diffrn_orient_matrix_UB_22 0.05780
_diffrn_orient_matrix_UB_23 0.00905
_diffrn_orient_matrix_UB_31 0.01047
_diffrn_orient_matrix_UB_32 -0.00444
_diffrn_orient_matrix_UB_33 0.13183
_diffrn_radiation_source 'fine-focus sealed tube'
_diffrn_radiation_type ' CuK\a'
_diffrn_radiation_wavelength_id all
_diffrn_reflns_limit_h_max 12
_diffrn_reflns_limit_h_min 0
_diffrn_reflns_limit_k_max 0
_diffrn_reflns_limit_k_min -20
_diffrn_reflns_limit_l_max 9
_diffrn_reflns_limit_l_min 0
_diffrn_reflns_number 1511
_diffrn_reflns_theta_full 69.94
_diffrn_reflns_theta_max 69.94
_diffrn_reflns_theta_min 2.57
_exptl_absorpt_coefficient_mu 0.66
_exptl_absorpt_correction_type none
_exptl_crystal_colour Colourless
_exptl_crystal_density_diffrn 1.248
_exptl_crystal_density_method 'not measured'
_exptl_crystal_description Cube
_exptl_crystal_F_000 536
_exptl_crystal_size_max 0.40
_exptl_crystal_size_mid 0.30
_exptl_crystal_size_min 0.30
_refine_diff_density_max 0.22
_refine_diff_density_min -0.24
_refine_diff_density_rms 0.06
_refine_ls_abs_structure_details
;
;
_refine_ls_extinction_method none
_refine_ls_goodness_of_fit_all 0.845
_refine_ls_goodness_of_fit_gt 0.722
_refine_ls_goodness_of_fit_ref 0.722
_refine_ls_hydrogen_treatment refxyz
_refine_ls_matrix_type full
_refine_ls_number_constraints 15
_refine_ls_number_parameters 172
_refine_ls_number_reflns 1326
_refine_ls_number_restraints 0
_refine_ls_R_factor_all 0.051
_refine_ls_R_factor_gt 0.046
_refine_ls_shift/su_max 0.032
_refine_ls_shift/su_mean 0.007
_refine_ls_structure_factor_coef F^2^
_refine_ls_weighting_details ' w = 1 / ( s^2^(Fo^2^) + 0.10000 * Fo^2^)'
_refine_ls_weighting_scheme sigma
_refine_ls_wR_factor_all 0.151
_refine_ls_wR_factor_gt 0.150
_refine_ls_wR_factor_ref 0.150
_reflns_d_resolution_high 0.64
_reflns_d_resolution_low 2.11
_reflns_limit_h_max 12
_reflns_limit_h_min 0
_reflns_limit_k_max 20
_reflns_limit_k_min 0
_reflns_limit_l_max 9
_reflns_limit_l_min 0
_reflns_number_gt 1326
_reflns_number_total 1521
_reflns_threshold_expression 'I> 3.00 sigma(I)'
_cod_data_source_file b315729f.txt
_cod_data_source_block compound_4
_cod_depositor_comments
;
The following automatic conversions were performed:
'_symmetry_cell_setting' value 'Orthorhombic' changed to 'orthorhombic'
according to '/home/saulius/struct/CIF-dictionaries/cif_core.dic'
dictionary named 'cif_core.dic' version 2.4.1 from 2010-06-29.

Automatic conversion script
Id: cif_fix_enum 1527 2010-12-29 10:47:43Z saulius 

The following automatic conversions were performed:

'_atom_site_adp_type' tag value 'Uij' was replaced with 'Uani' value
19 times.

Automatic conversion script
Id: cif_fix_values 1646 2011-03-28 12:23:43Z adriana 
;
_cod_original_sg_symbol_H-M 'P 21 21 21    '
_cod_original_formula_sum 'C16 H15 N O2 '
_cod_database_code 7102569

loop_
_symmetry_equiv_pos_as_xyz
+X,+Y,+Z
'-X+ 1/2,-Y,+Z+ 1/2'
'+X+ 1/2,-Y+ 1/2,-Z'
'-X,+Y+ 1/2,-Z+ 1/2'

loop_
_atom_site_label
_atom_site_fract_x
_atom_site_fract_y
_atom_site_fract_z
_atom_site_U_iso_or_equiv
_atom_site_occupancy
_atom_site_adp_type
N1 0.4112(2) 0.07435(15) 0.6280(3) 0.0485(12) 1.00 Uani
O2 0.4396(2) 0.04901(15) 0.3356(3) 0.0658(14) 1.00 Uani
C3 0.5995(3) 0.20667(14) 0.3203(4) 0.0402(12) 1.00 Uani
C4 0.6824(2) 0.14493(13) 0.4020(3) 0.0355(11) 1.00 Uani
C5 0.8163(2) 0.15206(14) 0.4009(4) 0.0412(12) 1.00 Uani
C6 0.6254(2) 0.08359(14) 0.4953(4) 0.0381(11) 1.00 Uani
O7 0.5051(3) 0.22840(13) 0.4019(3) 0.0658(13) 1.00 Uani
C8 0.8352(3) 0.03790(17) 0.5796(4) 0.0514(15) 1.00 Uani
C9 0.6344(3) 0.24094(15) 0.1455(4) 0.0401(12) 1.00 Uani
C10 0.7149(3) 0.20431(17) 0.0252(4) 0.0485(14) 1.00 Uani
C11 0.8908(3) 0.09795(19) 0.4903(4) 0.0491(14) 1.00 Uani
C12 0.4827(3) 0.06899(16) 0.4802(4) 0.0432(13) 1.00 Uani
C13 0.5815(3) 0.31286(16) 0.0998(4) 0.0510(15) 1.00 Uani
C14 0.7021(3) 0.03028(16) 0.5834(4) 0.0477(14) 1.00 Uani
C15 0.7436(4) 0.2393(2) -0.1370(4) 0.0636(19) 1.00 Uani
C16 0.2751(3) 0.0581(2) 0.6150(5) 0.0635(18) 1.00 Uani
C17 0.4531(4) 0.1127(2) 0.7897(5) 0.066(2) 1.00 Uani
C18 0.6918(4) 0.3094(2) -0.1792(5) 0.076(2) 1.00 Uani
C19 0.6108(4) 0.3469(2) -0.0608(5) 0.070(2) 1.00 Uani
H5 0.855752 0.194210 0.337679 0.046099 1.00 Uiso
H8 0.887724 0.000239 0.639456 0.055984 1.00 Uiso
H10 0.751975 0.154967 0.055336 0.053471 1.00 Uiso
H11 0.982495 0.103319 0.490105 0.053355 1.00 Uiso
H13 0.524796 0.338352 0.181777 0.057357 1.00 Uiso
H14 0.663453 -0.012024 0.647078 0.054531 1.00 Uiso
H15 0.797633 0.212752 -0.220626 0.068200 1.00 Uiso
H16A 0.234910 0.064511 0.728942 0.073766 1.00 Uiso
H16B 0.263434 0.005650 0.574795 0.073766 1.00 Uiso
H16C 0.236864 0.093266 0.531123 0.073766 1.00 Uiso
H17A 0.385750 0.109987 0.876582 0.072378 1.00 Uiso
H17B 0.473311 0.166144 0.765998 0.072378 1.00 Uiso
H17C 0.527947 0.086674 0.834255 0.072378 1.00 Uiso
H18 0.714233 0.334137 -0.289377 0.081287 1.00 Uiso
H19 0.573541 0.396047 -0.091674 0.073969 1.00 Uiso

loop_
_atom_site_aniso_label
_atom_site_aniso_U_11
_atom_site_aniso_U_22
_atom_site_aniso_U_33
_atom_site_aniso_U_12
_atom_site_aniso_U_13
_atom_site_aniso_U_23
N1 0.0437(12) 0.0575(12) 0.0442(13) -.0011(10) 0.0103(10) 0.0029(11)
O2 0.0414(11) 0.1018(18) 0.0542(12) -.0098(12) 0.0027(11) -.0238(13)
C3 0.0401(12) 0.0409(11) 0.0396(13) 0.0035(10) 0.0021(12) -.0011(11)
C4 0.0353(12) 0.0401(11) 0.0310(11) 0.0009(9) 0.0005(10) -.0006(10)
C5 0.0364(13) 0.0477(13) 0.0397(13) -.0035(10) -.0006(12) -.0012(11)
C6 0.0365(12) 0.0420(12) 0.0359(13) 0.0005(9) 0.0024(10) -.0015(11)
O7 0.0644(13) 0.0731(13) 0.0598(13) 0.0322(11) 0.0210(12) 0.0167(11)
C8 0.0507(15) 0.0576(15) 0.0460(15) 0.0155(13) -.0056(14) 0.0061(14)
C9 0.0397(12) 0.0416(12) 0.0391(13) -.0027(10) -.0025(11) 0.0011(11)
C10 0.0487(15) 0.0537(14) 0.0430(14) 0.0031(12) -.0030(13) 0.0019(12)
C11 0.0326(12) 0.0706(17) 0.0441(15) 0.0027(11) -.0043(12) -.0069(14)
C12 0.0388(14) 0.0444(12) 0.0465(14) -.0015(11) 0.0047(12) -.0027(11)
C13 0.0534(16) 0.0450(13) 0.0547(16) 0.0008(12) -.0047(15) 0.0072(12)
C14 0.0517(15) 0.0461(13) 0.0452(15) 0.0020(12) 0.0013(13) 0.0097(12)
C15 0.0585(18) 0.091(2) 0.0412(15) 0.0011(17) 0.0047(15) 0.0038(15)
C16 0.0451(16) 0.082(2) 0.063(2) -.0058(15) 0.0164(16) 0.0034(17)
C17 0.0600(19) 0.091(2) 0.0468(17) 0.0015(18) 0.0056(16) -.0082(16)
C18 0.077(2) 0.096(3) 0.055(2) -.006(2) 0.003(2) 0.034(2)
C19 0.077(2) 0.0634(18) 0.070(2) -.0006(17) -.008(2) 0.0273(18)

loop_
_atom_type_symbol
_atom_type_description
_atom_type_scat_dispersion_real
_atom_type_scat_dispersion_imag
_atom_type_scat_source
'C ' 'C ' 0.0181 0.0091 'Waasmaier & Kirfel, 1995'
'H ' 'H ' 0.0000 0.0000 'Waasmaier & Kirfel, 1995'
'O ' 'O ' 0.0492 0.0322 'Waasmaier & Kirfel, 1995'
'N ' 'N ' 0.0311 0.0180 'Waasmaier & Kirfel, 1995'

loop_
_diffrn_radiation_wavelength
1.54178

loop_
_geom_angle_atom_site_label_1
_geom_angle_atom_site_label_2
_geom_angle_atom_site_label_3
_geom_angle
C12 N1 C16 118.3(5)
C12 N1 C17 124.0(5)
C16 N1 C17 116.0(5)
C4 C3 O7 118.4(5)
C4 C3 C9 120.2(4)
O7 C3 C9 121.4(4)
C3 C4 C5 120.6(4)
C3 C4 C6 119.7(4)
C5 C4 C6 119.4(4)
C4 C5 C11 119.8(4)
C4 C6 C12 120.3(4)
C4 C6 C14 119.6(4)
C12 C6 C14 119.6(4)
C11 C8 C14 120.3(5)
C3 C9 C10 123.0(4)
C3 C9 C13 118.2(5)
C10 C9 C13 118.7(5)
C9 C10 C15 120.3(5)
C5 C11 C8 120.7(4)
N1 C12 O2 123.4(4)
N1 C12 C6 118.2(5)
O2 C12 C6 118.3(4)
C9 C13 C19 120.3(6)
C6 C14 C8 120.2(5)
C10 C15 C18 120.2(6)
C15 C18 C19 120.3(6)
C13 C19 C18 120.1(6)

loop_
_geom_bond_atom_site_label_1
_geom_bond_atom_site_label_2
_geom_bond_distance
N1 C12 1.341(6)
N1 C16 1.449(7)
N1 C17 1.451(8)
O2 C12 1.226(7)
C3 C4 1.500(6)
C3 O7 1.218(6)
C3 C9 1.486(7)
C4 C5 1.401(6)
C4 C6 1.400(6)
C5 C11 1.386(7)
C6 C12 1.512(6)
C6 C14 1.386(7)
C8 C11 1.362(8)
C8 C14 1.393(8)
C9 C10 1.386(7)
C9 C13 1.398(6)
C10 C15 1.393(8)
C13 C19 1.376(8)
C15 C18 1.359(9)
C18 C19 1.385(10)

loop_
_geom_torsion_atom_site_label_1
_geom_torsion_atom_site_label_2
_geom_torsion_atom_site_label_3
_geom_torsion_atom_site_label_4
_geom_torsion
C16 N1 C12 O2 -2.1(3)
C16 N1 C12 C6 -178.2(4)
C17 N1 C12 O2 -166.7(5)
C17 N1 C12 C6 17.2(3)
O7 C3 C4 C5 -135.3(4)
O7 C3 C4 C6 38.4(3)
C9 C3 C4 C5 43.6(3)
C9 C3 C4 C6 -142.7(4)
C4 C3 C9 C10 20.9(3)
C4 C3 C9 C13 -160.2(4)
O7 C3 C9 C10 -160.3(4)
O7 C3 C9 C13 18.7(3)
C5 C4 C3 O7 -135.3(4)
C5 C4 C3 C9 43.6(3)
C3 C4 C5 C11 174.4(4)
C6 C4 C3 O7 38.4(3)
C6 C4 C3 C9 -142.7(4)
C3 C4 C6 C12 13.7(2)
C3 C4 C6 C14 -174.5(4)
C6 C4 C5 C11 0.8(3)
C5 C4 C6 C12 -172.6(4)
C5 C4 C6 C14 -0.8(2)
C11 C5 C4 C3 174.4(4)
C11 C5 C4 C6 0.8(3)
C4 C5 C11 C8 -0.2(3)
C4 C6 C12 N1 -118.3(3)
C4 C6 C12 O2 65.4(3)
C12 C6 C4 C3 13.7(2)
C12 C6 C4 C5 -172.6(4)
C14 C6 C4 C3 -174.5(4)
C14 C6 C4 C5 -0.8(2)
C4 C6 C14 C8 0.2(3)
C14 C6 C12 N1 69.9(3)
C14 C6 C12 O2 -106.4(4)
C12 C6 C14 C8 172.1(4)
C14 C8 C11 C5 -0.4(3)
C11 C8 C14 C6 0.3(3)
C10 C9 C3 C4 20.9(3)
C10 C9 C3 O7 -160.3(4)
C3 C9 C10 C15 179.7(4)
C13 C9 C3 C4 -160.2(4)
C13 C9 C3 O7 18.7(3)
C3 C9 C13 C19 -179.9(4)
C13 C9 C10 C15 0.8(3)
C10 C9 C13 C19 -1.0(3)
C15 C10 C9 C3 179.7(4)
C15 C10 C9 C13 0.8(3)
C9 C10 C15 C18 -0.5(3)
C8 C11 C5 C4 -0.2(3)
C5 C11 C8 C14 -0.4(3)
O2 C12 N1 C16 -2.1(3)
O2 C12 N1 C17 -166.7(5)
N1 C12 C6 C4 -118.3(3)
N1 C12 C6 C14 69.9(3)
C6 C12 N1 C16 -178.2(4)
C6 C12 N1 C17 17.2(3)
O2 C12 C6 C4 65.4(3)
O2 C12 C6 C14 -106.4(4)
C19 C13 C9 C3 -179.9(4)
C19 C13 C9 C10 -1.0(3)
C9 C13 C19 C18 0.8(3)
C8 C14 C6 C4 0.2(3)
C6 C14 C8 C11 0.3(3)
C8 C14 C6 C12 172.1(4)
C18 C15 C10 C9 -0.5(3)
C10 C15 C18 C19 0.4(4)
C19 C18 C15 C10 0.4(4)
C15 C18 C19 C13 -0.5(4)
C18 C19 C13 C9 0.8(3)
C13 C19 C18 C15 -0.5(4)

loop_
_cod_related_entry_id
_cod_related_entry_database
_cod_related_entry_code
1 ChemSpider 264596
